data_7047303
loop_
_publ_author_name
'Srinivasa Reddy, T.'
'Priv\'er, Steven H'
'Rao, Vijay V.'
'Mirzadeh, Nedaossadat'
'Bhargava, Suresh K.'

_publ_section_title
;
 Gold(i) and gold(iii) phosphine complexes: synthesis, anticancer
 activities towards 2D and 3D cancer models, and apoptosis inducing
 properties.
;
_journal_issue 43
_journal_name_full 'Dalton transactions (Cambridge, England : 2003)'
_journal_page_first 15312
_journal_page_last 15323
_journal_paper_doi 10.1039/c8dt01724g
_journal_volume 47
_journal_year 2018
_chemical_formula_moiety 'C24 H27 Au I O6 P, C H2 Cl2'
_chemical_formula_sum 'C25 H29 Au Cl2 I O6 P'
_chemical_formula_weight 851.22
_space_group_crystal_system orthorhombic
_space_group_IT_number 33
_space_group_name_Hall 'P 2c -2n'
_space_group_name_H-M_alt 'P n a 21'
_symmetry_space_group_name_Hall 'P 2c -2n'
_symmetry_space_group_name_H-M 'P n a 21'
_atom_sites_solution_hydrogens geom
_audit_creation_method SHELXL-2014/7
_audit_update_record
;
2017-12-17 deposited with the CCDC.
2018-08-20 downloaded from the CCDC.
;
_cell_angle_alpha 90
_cell_angle_beta 90
_cell_angle_gamma 90
_cell_formula_units_Z 4
_cell_length_a 14.496(7)
_cell_length_b 16.885(8)
_cell_length_c 11.951(5)
_cell_measurement_reflns_used 9805
_cell_measurement_temperature 150(2)
_cell_measurement_theta_max 32.52
_cell_measurement_theta_min 3.06
_cell_volume 2925(2)
_computing_cell_refinement 'Bruker SAINT'
_computing_data_collection 'Bruker APEX2'
_computing_data_reduction 'Bruker SAINT'
_computing_structure_refinement 'SHELXL-2014/7 (Sheldrick, 2014)'
_computing_structure_solution 'SHELXS-97 (Sheldrick, 2008)'
_diffrn_ambient_temperature 150(2)
_diffrn_measured_fraction_theta_full 1.000
_diffrn_measured_fraction_theta_max 1.000
_diffrn_measurement_device_type 'Bruker APEX-II CCD'
_diffrn_measurement_method '\f and \w scans'
_diffrn_radiation_monochromator graphite
_diffrn_radiation_source 'sealed tube'
_diffrn_radiation_type MoK\a
_diffrn_radiation_wavelength 0.71073
_diffrn_reflns_av_R_equivalents 0.0249
_diffrn_reflns_av_unetI/netI 0.0270
_diffrn_reflns_Laue_measured_fraction_full 1.000
_diffrn_reflns_Laue_measured_fraction_max 1.000
_diffrn_reflns_limit_h_max 18
_diffrn_reflns_limit_h_min -18
_diffrn_reflns_limit_k_max 21
_diffrn_reflns_limit_k_min -19
_diffrn_reflns_limit_l_max 15
_diffrn_reflns_limit_l_min -15
_diffrn_reflns_number 42149
_diffrn_reflns_point_group_measured_fraction_full 1.000
_diffrn_reflns_point_group_measured_fraction_max 1.000
_diffrn_reflns_theta_full 25.242
_diffrn_reflns_theta_max 27.495
_diffrn_reflns_theta_min 1.851
_exptl_absorpt_coefficient_mu 6.358
_exptl_absorpt_correction_T_max 0.746
_exptl_absorpt_correction_T_min 0.547
_exptl_absorpt_correction_type multi-scan
_exptl_absorpt_process_details SADABS
_exptl_crystal_colour colourless
_exptl_crystal_density_diffrn 1.933
_exptl_crystal_description block
_exptl_crystal_F_000 1632
_exptl_crystal_recrystallization_method 'Re-crystallisation from solvent: CH2Cl2/hexane'
_exptl_crystal_size_max 0.315
_exptl_crystal_size_mid 0.159
_exptl_crystal_size_min 0.094
_refine_diff_density_max 0.325
_refine_diff_density_min -0.427
_refine_diff_density_rms 0.052
_refine_ls_abs_structure_details
;
 Refined as an inversion twin.
;
_refine_ls_abs_structure_Flack -0.004(3)
_refine_ls_extinction_coef 0.00015(3)
_refine_ls_extinction_expression Fc^*^=kFc[1+0.001xFc^2^\l^3^/sin(2\q)]^-1/4^
_refine_ls_extinction_method 'SHELXL-2014/7 (Sheldrick 2014'
_refine_ls_goodness_of_fit_ref 0.943
_refine_ls_hydrogen_treatment constr
_refine_ls_matrix_type full
_refine_ls_number_parameters 361
_refine_ls_number_reflns 6638
_refine_ls_number_restraints 8
_refine_ls_restrained_S_all 0.943
_refine_ls_R_factor_all 0.0103
_refine_ls_R_factor_gt 0.0100
_refine_ls_shift/su_max 0.008
_refine_ls_shift/su_mean 0.001
_refine_ls_structure_factor_coef Fsqd
_refine_ls_weighting_details 'w=1/[\s^2^(Fo^2^)] where P=(Fo^2^+2Fc^2^)/3'
_refine_ls_weighting_scheme calc
_refine_ls_wR_factor_gt 0.0258
_refine_ls_wR_factor_ref 0.0265
_reflns_Friedel_coverage 0.909
_reflns_Friedel_fraction_full 1.000
_reflns_Friedel_fraction_max 1.000
_reflns_number_gt 6584
_reflns_number_total 6638
_reflns_threshold_expression 'I > 2\s(I)'
_cod_data_source_file c8dt01724g2.cif
_cod_data_source_block shelx_CCDC4
_cod_depositor_comments 'Adding full bibliography for 7047299--7047305.cif.'
_cod_database_code 7047303
_shelx_shelxl_version_number 2014/7
_shelx_space_group_comment
;
The symmetry employed for this shelxl refinement is uniquely defined
by the following loop, which should always be used as a source of
symmetry information in preference to the above space-group names.
They are only intended as comments.
;
_shelx_estimated_absorpt_t_min 0.239
_shelx_estimated_absorpt_t_max 0.586

loop_
_space_group_symop_operation_xyz
'x, y, z'
'-x, -y, z+1/2'
'x+1/2, -y+1/2, z'
'-x+1/2, y+1/2, z+1/2'

loop_
_atom_site_label
_atom_site_type_symbol
_atom_site_fract_x
_atom_site_fract_y
_atom_site_fract_z
_atom_site_U_iso_or_equiv
_atom_site_adp_type
_atom_site_occupancy
_atom_site_site_symmetry_order
_atom_site_calc_flag
_atom_site_refinement_flags_posn
_atom_site_refinement_flags_adp
_atom_site_refinement_flags_occupancy
_atom_site_disorder_assembly
_atom_site_disorder_group
Au1 Au 0.62554(2) 0.80780(2) 0.57422(8) 0.01630(3) Uani 1 1 d . . . . .
C25 C 0.6016(10) 0.3499(5) 0.8987(6) 0.030(2) Uani 0.65(3) 1 d D . P A 1
H25A H 0.6480 0.3070 0.9039 0.036 Uiso 0.65(3) 1 calc R U P A 1
H25B H 0.5410 0.3276 0.9201 0.036 Uiso 0.65(3) 1 calc R U P A 1
Cl1 Cl 0.6312(5) 0.4268(5) 0.9918(6) 0.0422(9) Uani 0.65(3) 1 d D . P A 1
Cl2 Cl 0.5965(3) 0.3848(4) 0.7597(5) 0.0505(12) Uani 0.65(3) 1 d D . P A 1
C26 C 0.616(2) 0.3382(9) 0.8843(10) 0.042(6) Uani 0.35(3) 1 d D . P A 2
H26A H 0.6746 0.3083 0.8883 0.050 Uiso 0.35(3) 1 calc R U P A 2
H26B H 0.5655 0.3025 0.9083 0.050 Uiso 0.35(3) 1 calc R U P A 2
Cl3 Cl 0.6214(13) 0.4203(10) 0.9752(12) 0.058(3) Uani 0.35(3) 1 d D . P A 2
Cl4 Cl 0.5965(10) 0.3687(14) 0.7451(10) 0.087(4) Uani 0.35(3) 1 d D . P A 2
I1 I 0.65072(2) 0.74689(2) 0.37965(8) 0.02741(4) Uani 1 1 d . . . . .
P1 P 0.61049(4) 0.85072(4) 0.75295(9) 0.01473(13) Uani 1 1 d . . . . .
O1 O 0.59738(14) 0.86358(13) 0.9916(2) 0.0266(5) Uani 1 1 d . . . . .
O2 O 0.60842(15) 0.67276(12) 0.7075(2) 0.0287(5) Uani 1 1 d . . . . .
O3 O 0.57872(12) 1.01157(9) 0.8796(2) 0.0260(4) Uani 1 1 d . . . . .
O4 O 0.43355(14) 0.79957(10) 0.6967(2) 0.0246(4) Uani 1 1 d . . . . .
O5 O 0.77862(13) 0.81223(9) 0.9000(2) 0.0275(5) Uani 1 1 d . . . . .
O6 O 0.65069(13) 0.99982(11) 0.65737(19) 0.0241(4) Uani 1 1 d . . . . .
C1 C 0.60118(16) 0.76836(15) 0.8515(2) 0.0168(5) Uani 1 1 d . . . . .
C2 C 0.59576(17) 0.78502(17) 0.9659(3) 0.0204(5) Uani 1 1 d . . . . .
C3 C 0.58956(18) 0.72519(18) 1.0464(3) 0.0280(7) Uani 1 1 d . . . . .
H3 H 0.5862 0.7375 1.1239 0.034 Uiso 1 1 calc R U . . .
C4 C 0.58848(19) 0.64763(19) 1.0096(3) 0.0296(7) Uani 1 1 d . . . . .
H4 H 0.5842 0.6062 1.0631 0.036 Uiso 1 1 calc R U . . .
C5 C 0.59334(17) 0.62871(15) 0.8980(3) 0.0265(6) Uani 1 1 d . . . . .
H5 H 0.5923 0.5748 0.8753 0.032 Uiso 1 1 calc R U . . .
C6 C 0.59975(19) 0.68805(14) 0.8187(3) 0.0205(6) Uani 1 1 d . . . . .
C7 C 0.6138(3) 0.8860(2) 1.1047(3) 0.0417(9) Uani 1 1 d . . . . .
H7A H 0.6694 0.8592 1.1322 0.062 Uiso 1 1 calc R U . . .
H7B H 0.5609 0.8707 1.1509 0.062 Uiso 1 1 calc R U . . .
H7C H 0.6226 0.9435 1.1089 0.062 Uiso 1 1 calc R U . . .
C8 C 0.5881(2) 0.59515(16) 0.6668(3) 0.0337(7) Uani 1 1 d . . . . .
H8A H 0.5273 0.5787 0.6939 0.051 Uiso 1 1 calc R U . . .
H8B H 0.6350 0.5579 0.6937 0.051 Uiso 1 1 calc R U . . .
H8C H 0.5881 0.5956 0.5848 0.051 Uiso 1 1 calc R U . . .
C9 C 0.50592(16) 0.90702(13) 0.7828(2) 0.0170(5) Uani 1 1 d . . . . .
C10 C 0.49941(18) 0.98018(13) 0.8401(2) 0.0197(5) Uani 1 1 d . . . . .
C11 C 0.41348(18) 1.01543(15) 0.8565(2) 0.0239(6) Uani 1 1 d . . . . .
H11 H 0.4093 1.0645 0.8950 0.029 Uiso 1 1 calc R U . . .
C12 C 0.33489(19) 0.97936(17) 0.8172(3) 0.0284(6) Uani 1 1 d . . . . .
H12 H 0.2770 1.0046 0.8279 0.034 Uiso 1 1 calc R U . . .
C13 C 0.33796(18) 0.90731(17) 0.7626(3) 0.0257(6) Uani 1 1 d . . . . .
H13 H 0.2831 0.8827 0.7365 0.031 Uiso 1 1 calc R U . . .
C14 C 0.42337(18) 0.87166(14) 0.7467(2) 0.0195(5) Uani 1 1 d . . . . .
C15 C 0.5751(2) 1.08691(18) 0.9343(3) 0.0419(8) Uani 1 1 d . . . . .
H15A H 0.5389 1.0823 1.0032 0.063 Uiso 1 1 calc R U . . .
H15B H 0.5461 1.1258 0.8845 0.063 Uiso 1 1 calc R U . . .
H15C H 0.6378 1.1042 0.9525 0.063 Uiso 1 1 calc R U . . .
C16 C 0.3535(2) 0.76060(18) 0.6546(3) 0.0302(7) Uani 1 1 d . . . . .
H16A H 0.3267 0.7921 0.5939 0.045 Uiso 1 1 calc R U . . .
H16B H 0.3082 0.7548 0.7149 0.045 Uiso 1 1 calc R U . . .
H16C H 0.3706 0.7082 0.6262 0.045 Uiso 1 1 calc R U . . .
C17 C 0.71219(16) 0.90977(14) 0.7854(2) 0.0181(5) Uani 1 1 d . . . . .
C18 C 0.78443(17) 0.88625(14) 0.8552(2) 0.0222(6) Uani 1 1 d . . . . .
C19 C 0.85878(18) 0.93670(18) 0.8757(4) 0.0311(6) Uani 1 1 d . . . . .
H19 H 0.9071 0.9207 0.9244 0.037 Uiso 1 1 calc R U . . .
C20 C 0.8616(2) 1.00962(19) 0.8248(3) 0.0353(8) Uani 1 1 d . . . . .
H20 H 0.9112 1.0446 0.8411 0.042 Uiso 1 1 calc R U . . .
C21 C 0.79393(19) 1.03343(16) 0.7503(3) 0.0294(6) Uani 1 1 d . . . . .
H21 H 0.7978 1.0833 0.7139 0.035 Uiso 1 1 calc R U . . .
C22 C 0.72051(17) 0.98294(14) 0.7301(2) 0.0215(5) Uani 1 1 d . . . . .
C23 C 0.8542(2) 0.7822(2) 0.9629(4) 0.0366(7) Uani 1 1 d . . . . .
H23A H 0.8624 0.8142 1.0306 0.055 Uiso 1 1 calc R U . . .
H23B H 0.9104 0.7846 0.9175 0.055 Uiso 1 1 calc R U . . .
H23C H 0.8419 0.7271 0.9840 0.055 Uiso 1 1 calc R U . . .
C24 C 0.6491(2) 1.07660(17) 0.6080(3) 0.0340(7) Uani 1 1 d . . . . .
H24A H 0.7054 1.0845 0.5639 0.051 Uiso 1 1 calc R U . . .
H24B H 0.6458 1.1168 0.6669 0.051 Uiso 1 1 calc R U . . .
H24C H 0.5951 1.0813 0.5591 0.051 Uiso 1 1 calc R U . . .

loop_
_atom_site_aniso_label
_atom_site_aniso_U_11
_atom_site_aniso_U_22
_atom_site_aniso_U_33
_atom_site_aniso_U_23
_atom_site_aniso_U_13
_atom_site_aniso_U_12
Au1 0.01857(5) 0.01625(4) 0.01410(5) -0.00123(5) -0.00106(5) 0.00161(3)
C25 0.027(4) 0.022(3) 0.040(4) 0.002(3) 0.010(3) 0.010(3)
Cl1 0.0568(17) 0.0276(15) 0.0422(17) 0.0031(13) 0.0070(13) -0.0069(10)
Cl2 0.0611(18) 0.0523(19) 0.0383(17) 0.0004(15) 0.0020(12) 0.0087(12)
C26 0.033(10) 0.033(7) 0.060(10) -0.017(7) 0.009(8) 0.015(6)
Cl3 0.100(7) 0.030(3) 0.045(4) 0.003(2) 0.007(3) -0.007(3)
Cl4 0.108(6) 0.114(8) 0.038(3) -0.023(4) -0.005(3) 0.036(5)
I1 0.03834(9) 0.02731(8) 0.01657(8) -0.00555(7) 0.00054(10) 0.00114(7)
P1 0.0150(3) 0.0150(3) 0.0143(3) -0.0010(3) -0.0008(3) 0.0000(2)
O1 0.0349(11) 0.0297(10) 0.0152(11) -0.0018(9) -0.0027(9) -0.0001(9)
O2 0.0431(12) 0.0173(9) 0.0258(12) -0.0018(9) 0.0030(10) -0.0007(9)
O3 0.0268(9) 0.0214(8) 0.0299(10) -0.0116(10) -0.0007(10) 0.0012(7)
O4 0.0198(9) 0.0228(9) 0.0310(11) -0.0074(8) -0.0031(9) -0.0029(7)
O5 0.0184(9) 0.0263(8) 0.0377(14) 0.0047(8) -0.0088(9) 0.0010(6)
O6 0.0289(9) 0.0188(8) 0.0244(10) 0.0034(8) -0.0006(8) -0.0027(8)
C1 0.0141(10) 0.0194(11) 0.0170(15) 0.0032(10) -0.0018(10) -0.0002(9)
C2 0.0161(12) 0.0250(12) 0.0201(14) 0.0016(12) -0.0021(11) -0.0004(11)
C3 0.0244(13) 0.0397(16) 0.0200(16) 0.0094(12) -0.0046(10) -0.0031(12)
C4 0.0230(14) 0.0321(15) 0.0337(18) 0.0150(14) -0.0071(13) -0.0029(12)
C5 0.0210(12) 0.0234(11) 0.0350(19) 0.0102(13) -0.0046(12) -0.0025(10)
C6 0.0165(12) 0.0195(13) 0.0253(16) 0.0025(11) -0.0019(12) -0.0001(9)
C7 0.060(2) 0.0429(18) 0.022(2) -0.0085(14) -0.0085(15) -0.0015(16)
C8 0.0391(17) 0.0243(14) 0.0377(19) -0.0047(13) -0.0050(14) -0.0067(12)
C9 0.0170(11) 0.0169(10) 0.0170(12) -0.0003(10) 0.0004(10) 0.0013(9)
C10 0.0234(11) 0.0188(11) 0.0170(12) -0.0007(10) -0.0002(10) 0.0017(10)
C11 0.0285(13) 0.0216(11) 0.0217(15) -0.0006(11) 0.0054(11) 0.0068(10)
C12 0.0196(13) 0.0330(14) 0.0326(16) 0.0025(13) 0.0060(12) 0.0076(11)
C13 0.0169(12) 0.0325(14) 0.0276(15) 0.0012(13) 0.0001(11) 0.0009(11)
C14 0.0199(12) 0.0196(12) 0.0189(13) 0.0033(10) 0.0002(10) 0.0003(10)
C15 0.0417(18) 0.0326(16) 0.051(2) -0.0280(16) -0.0054(16) 0.0025(14)
C16 0.0277(14) 0.0304(14) 0.0324(18) -0.0032(13) -0.0060(13) -0.0119(12)
C17 0.0146(11) 0.0191(11) 0.0206(13) -0.0053(10) 0.0021(10) -0.0012(9)
C18 0.0185(11) 0.0235(11) 0.0244(15) -0.0049(10) 0.0004(10) 0.0012(9)
C19 0.0192(11) 0.0327(14) 0.0414(18) -0.0066(17) -0.0079(14) -0.0017(11)
C20 0.0225(14) 0.0300(15) 0.053(2) -0.0091(16) -0.0001(14) -0.0078(12)
C21 0.0288(14) 0.0227(12) 0.0367(16) -0.0039(12) 0.0052(13) -0.0065(11)
C22 0.0206(12) 0.0229(12) 0.0211(12) -0.0026(10) 0.0034(10) -0.0013(10)
C23 0.0271(14) 0.0392(16) 0.044(2) 0.0074(17) -0.0147(15) 0.0029(14)
C24 0.0495(18) 0.0219(13) 0.0307(18) 0.0045(12) -0.0021(13) -0.0007(12)

loop_
_atom_type_symbol
_atom_type_description
_atom_type_scat_dispersion_real
_atom_type_scat_dispersion_imag
_atom_type_scat_source
C C 0.0033 0.0016 'International Tables Vol C Tables 4.2.6.8 and 6.1.1.4'
H H 0.0000 0.0000 'International Tables Vol C Tables 4.2.6.8 and 6.1.1.4'
O O 0.0106 0.0060 'International Tables Vol C Tables 4.2.6.8 and 6.1.1.4'
P P 0.1023 0.0942 'International Tables Vol C Tables 4.2.6.8 and 6.1.1.4'
Cl Cl 0.1484 0.1585 'International Tables Vol C Tables 4.2.6.8 and 6.1.1.4'
I I -0.4742 1.8119 'International Tables Vol C Tables 4.2.6.8 and 6.1.1.4'
Au Au -2.0133 8.8022 'International Tables Vol C Tables 4.2.6.8 and 6.1.1.4'

loop_
_geom_angle_atom_site_label_1
_geom_angle_atom_site_label_2
_geom_angle_atom_site_label_3
_geom_angle
P1 Au1 I1 174.268(18)
Cl2 C25 Cl1 111.0(3)
Cl2 C25 H25A 109.4
Cl1 C25 H25A 109.4
Cl2 C25 H25B 109.4
Cl1 C25 H25B 109.4
H25A C25 H25B 108.0
Cl4 C26 Cl3 111.0(3)
Cl4 C26 H26A 109.4
Cl3 C26 H26A 109.4
Cl4 C26 H26B 109.4
Cl3 C26 H26B 109.4
H26A C26 H26B 108.0
C17 P1 C9 110.22(12)
C17 P1 C1 109.83(12)
C9 P1 C1 102.08(11)
C17 P1 Au1 107.32(9)
C9 P1 Au1 115.52(9)
C1 P1 Au1 111.79(9)
C2 O1 C7 118.4(3)
C6 O2 C8 119.2(2)
C10 O3 C15 118.5(2)
C14 O4 C16 118.6(2)
C18 O5 C23 119.2(2)
C22 O6 C24 117.8(2)
C2 C1 C6 117.6(2)
C2 C1 P1 118.8(2)
C6 C1 P1 123.6(2)
O1 C2 C3 123.3(3)
O1 C2 C1 114.6(3)
C3 C2 C1 122.1(3)
C4 C3 C2 117.8(3)
C4 C3 H3 121.1
C2 C3 H3 121.1
C5 C4 C3 122.0(3)
C5 C4 H4 119.0
C3 C4 H4 119.0
C4 C5 C6 120.0(3)
C4 C5 H5 120.0
C6 C5 H5 120.0
O2 C6 C5 122.6(3)
O2 C6 C1 116.9(2)
C5 C6 C1 120.5(3)
O1 C7 H7A 109.5
O1 C7 H7B 109.5
H7A C7 H7B 109.5
O1 C7 H7C 109.5
H7A C7 H7C 109.5
H7B C7 H7C 109.5
O2 C8 H8A 109.5
O2 C8 H8B 109.5
H8A C8 H8B 109.5
O2 C8 H8C 109.5
H8A C8 H8C 109.5
H8B C8 H8C 109.5
C14 C9 C10 117.5(2)
C14 C9 P1 115.23(18)
C10 C9 P1 127.20(18)
O3 C10 C11 122.9(2)
O3 C10 C9 117.0(2)
C11 C10 C9 120.0(2)
C12 C11 C10 120.2(3)
C12 C11 H11 119.9
C10 C11 H11 119.9
C11 C12 C13 121.7(3)
C11 C12 H12 119.2
C13 C12 H12 119.2
C12 C13 C14 118.3(3)
C12 C13 H13 120.8
C14 C13 H13 120.8
O4 C14 C13 122.9(3)
O4 C14 C9 114.9(2)
C13 C14 C9 122.2(2)
O3 C15 H15A 109.5
O3 C15 H15B 109.5
H15A C15 H15B 109.5
O3 C15 H15C 109.5
H15A C15 H15C 109.5
H15B C15 H15C 109.5
O4 C16 H16A 109.5
O4 C16 H16B 109.5
H16A C16 H16B 109.5
O4 C16 H16C 109.5
H16A C16 H16C 109.5
H16B C16 H16C 109.5
C18 C17 C22 117.8(2)
C18 C17 P1 125.34(19)
C22 C17 P1 116.75(19)
O5 C18 C19 122.6(3)
O5 C18 C17 116.7(2)
C19 C18 C17 120.7(2)
C20 C19 C18 119.5(3)
C20 C19 H19 120.3
C18 C19 H19 120.3
C19 C20 C21 121.6(3)
C19 C20 H20 119.2
C21 C20 H20 119.2
C20 C21 C22 118.6(3)
C20 C21 H21 120.7
C22 C21 H21 120.7
O6 C22 C21 123.6(2)
O6 C22 C17 114.8(2)
C21 C22 C17 121.6(3)
O5 C23 H23A 109.5
O5 C23 H23B 109.5
H23A C23 H23B 109.5
O5 C23 H23C 109.5
H23A C23 H23C 109.5
H23B C23 H23C 109.5
O6 C24 H24A 109.5
O6 C24 H24B 109.5
H24A C24 H24B 109.5
O6 C24 H24C 109.5
H24A C24 H24C 109.5
H24B C24 H24C 109.5

loop_
_geom_bond_atom_site_label_1
_geom_bond_atom_site_label_2
_geom_bond_distance
Au1 P1 2.2662(12)
Au1 I1 2.5687(10)
C25 Cl2 1.763(3)
C25 Cl1 1.764(3)
C25 H25A 0.9900
C25 H25B 0.9900
C26 Cl4 1.763(3)
C26 Cl3 1.764(3)
C26 H26A 0.9900
C26 H26B 0.9900
P1 C17 1.822(2)
P1 C9 1.825(2)
P1 C1 1.827(3)
O1 C2 1.362(3)
O1 C7 1.423(4)
O2 C6 1.360(4)
O2 C8 1.429(3)
O3 C10 1.351(3)
O3 C15 1.431(3)
O4 C14 1.364(3)
O4 C16 1.426(3)
O5 C18 1.363(3)
O5 C23 1.423(3)
O6 C22 1.364(3)
O6 C24 1.425(3)
C1 C2 1.399(4)
C1 C6 1.412(3)
C2 C3 1.398(4)
C3 C4 1.382(5)
C3 H3 0.9500
C4 C5 1.373(5)
C4 H4 0.9500
C5 C6 1.382(4)
C5 H5 0.9500
C7 H7A 0.9800
C7 H7B 0.9800
C7 H7C 0.9800
C8 H8A 0.9800
C8 H8B 0.9800
C8 H8C 0.9800
C9 C14 1.405(4)
C9 C10 1.415(3)
C10 C11 1.395(4)
C11 C12 1.375(4)
C11 H11 0.9500
C12 C13 1.382(4)
C12 H12 0.9500
C13 C14 1.390(4)
C13 H13 0.9500
C15 H15A 0.9800
C15 H15B 0.9800
C15 H15C 0.9800
C16 H16A 0.9800
C16 H16B 0.9800
C16 H16C 0.9800
C17 C18 1.396(4)
C17 C22 1.407(3)
C18 C19 1.395(4)
C19 C20 1.374(5)
C19 H19 0.9500
C20 C21 1.384(5)
C20 H20 0.9500
C21 C22 1.385(4)
C21 H21 0.9500
C23 H23A 0.9800
C23 H23B 0.9800
C23 H23C 0.9800
C24 H24A 0.9800
C24 H24B 0.9800
C24 H24C 0.9800

loop_
_geom_torsion_atom_site_label_1
_geom_torsion_atom_site_label_2
_geom_torsion_atom_site_label_3
_geom_torsion_atom_site_label_4
_geom_torsion
C17 P1 C1 C2 58.1(2)
C9 P1 C1 C2 -58.9(2)
Au1 P1 C1 C2 177.09(18)
C17 P1 C1 C6 -121.5(2)
C9 P1 C1 C6 121.6(2)
Au1 P1 C1 C6 -2.5(3)
C7 O1 C2 C3 14.2(4)
C7 O1 C2 C1 -165.6(3)
C6 C1 C2 O1 -179.9(2)
P1 C1 C2 O1 0.5(3)
C6 C1 C2 C3 0.3(4)
P1 C1 C2 C3 -179.27(19)
O1 C2 C3 C4 180.0(2)
C1 C2 C3 C4 -0.3(4)
C2 C3 C4 C5 0.0(4)
C3 C4 C5 C6 0.1(4)
C8 O2 C6 C5 15.6(4)
C8 O2 C6 C1 -166.8(2)
C4 C5 C6 O2 177.3(3)
C4 C5 C6 C1 -0.1(4)
C2 C1 C6 O2 -177.7(2)
P1 C1 C6 O2 1.8(4)
C2 C1 C6 C5 -0.1(4)
P1 C1 C6 C5 179.5(2)
C17 P1 C9 C14 171.67(18)
C1 P1 C9 C14 -71.7(2)
Au1 P1 C9 C14 49.8(2)
C17 P1 C9 C10 -10.2(3)
C1 P1 C9 C10 106.5(2)
Au1 P1 C9 C10 -132.0(2)
C15 O3 C10 C11 -4.2(4)
C15 O3 C10 C9 177.7(3)
C14 C9 C10 O3 176.6(2)
P1 C9 C10 O3 -1.6(3)
C14 C9 C10 C11 -1.5(4)
P1 C9 C10 C11 -179.6(2)
O3 C10 C11 C12 -178.0(3)
C9 C10 C11 C12 0.0(4)
C10 C11 C12 C13 1.2(4)
C11 C12 C13 C14 -0.6(4)
C16 O4 C14 C13 2.7(4)
C16 O4 C14 C9 -178.2(3)
C12 C13 C14 O4 178.1(3)
C12 C13 C14 C9 -1.0(4)
C10 C9 C14 O4 -177.1(2)
P1 C9 C14 O4 1.3(3)
C10 C9 C14 C13 2.1(4)
P1 C9 C14 C13 -179.6(2)
C9 P1 C17 C18 126.4(2)
C1 P1 C17 C18 14.7(3)
Au1 P1 C17 C18 -107.0(2)
C9 P1 C17 C22 -57.5(2)
C1 P1 C17 C22 -169.21(18)
Au1 P1 C17 C22 69.06(19)
C23 O5 C18 C19 -5.2(4)
C23 O5 C18 C17 174.0(3)
C22 C17 C18 O5 -174.4(2)
P1 C17 C18 O5 1.6(3)
C22 C17 C18 C19 4.9(4)
P1 C17 C18 C19 -179.1(2)
O5 C18 C19 C20 177.9(3)
C17 C18 C19 C20 -1.3(5)
C18 C19 C20 C21 -2.3(5)
C19 C20 C21 C22 2.0(5)
C24 O6 C22 C21 -6.1(4)
C24 O6 C22 C17 173.1(2)
C20 C21 C22 O6 -179.1(3)
C20 C21 C22 C17 1.8(4)
C18 C17 C22 O6 175.7(2)
P1 C17 C22 O6 -0.7(3)
C18 C17 C22 C21 -5.2(4)
P1 C17 C22 C21 178.5(2)
